data_4309831
loop_
_publ_author_name
'Mohamed Osman Awaleh'
'Antonella Badia'
'Fran\,cois Brisse'

_publ_contact_author_address
;
      Universit\'e de Montr\'eal
      D\'epartement de Chimie
      C.P. 6128, Succ. Centre-ville
      Montr\'eal, Qu\'ebec
      Canada, H3C 3J7
;
_publ_contact_author_email francois.brisse@umontreal.ca
_publ_contact_author_fax '+1 514 343 7586'
_publ_contact_author_name 'Dr Fran\,cois Brisse'
_publ_contact_author_phone '+1 514 343 2088'
_publ_section_title
;
Coordination Networks with Flexible Ligands Based on Silver(I) Salts:
Complexes of 1,3-Bis(phenylthio)propane with Silver(I) Salts of PF6-,
CF3COO-, CF3CF2COO-, CF3CF2CF2COO-,p-TsO-, and CF3SO3-
;
_journal_name_full 'Inorganic Chemistry'
_journal_page_first 7833
_journal_page_last 7845
_journal_paper_doi 10.1021/ic050617n
_journal_volume 44
_journal_year 2005
_chemical_compound_source 'Synthesized by the authors. See text'
_chemical_formula_moiety 'C17 H16 Ag2 F6 O6 S4, C3 H6 O1'
_chemical_formula_sum 'C20 H22 Ag2 F6 O7 S4'
_chemical_formula_weight 832.36
_chemical_name_systematic
; 
 ? 
;
_space_group_IT_number 14
_symmetry_cell_setting monoclinic
_symmetry_space_group_name_Hall '-P 2yn'
_symmetry_space_group_name_H-M 'P 1 21/n 1'
_atom_sites_solution_hydrogens geom
_atom_sites_solution_primary direct
_atom_sites_solution_secondary difmap
_audit_creation_method SHELXL-97
_cell_angle_alpha 90.00
_cell_angle_beta 93.9600(10)
_cell_angle_gamma 90.00
_cell_formula_units_Z 4
_cell_length_a 8.4179(2)
_cell_length_b 24.1660(4)
_cell_length_c 13.9928(2)
_cell_measurement_reflns_used 6619
_cell_measurement_temperature 220(2)
_cell_measurement_theta_max 72.55
_cell_measurement_theta_min 3.66
_cell_volume 2839.72(9)
_computing_cell_refinement 'SMART (Bruker, 1999)'
_computing_data_collection 'SMART (Bruker, 1999)'
_computing_data_reduction 'SAINT (Bruker, 1999)'
_computing_molecular_graphics 'SHELXTL (Bruker, 1997)'
_computing_publication_material 'UdMX (local program)'
_computing_structure_refinement 'SHELXL97 (Sheldrick, 1997)'
_computing_structure_solution 'SHELXS97 (Sheldrick, 1997)'
_diffrn_ambient_temperature 220(2)
_diffrn_detector_area_resol_mean 5.5
_diffrn_measured_fraction_theta_full 0.963
_diffrn_measured_fraction_theta_max 0.963
_diffrn_measurement_device_type 'Bruker Smart 2000'
_diffrn_measurement_method \w
_diffrn_radiation_monochromator graphite
_diffrn_radiation_source 'X-ray Sealed Tube'
_diffrn_radiation_type CuK\a
_diffrn_radiation_wavelength 1.54178
_diffrn_reflns_av_R_equivalents 0.077
_diffrn_reflns_av_sigmaI/netI 0.0556
_diffrn_reflns_limit_h_max 9
_diffrn_reflns_limit_h_min -8
_diffrn_reflns_limit_k_max 29
_diffrn_reflns_limit_k_min -29
_diffrn_reflns_limit_l_max 17
_diffrn_reflns_limit_l_min -16
_diffrn_reflns_number 22999
_diffrn_reflns_theta_full 72.77
_diffrn_reflns_theta_max 72.77
_diffrn_reflns_theta_min 3.66
_diffrn_standards_decay_% -0.98
_diffrn_standards_number 222
_exptl_absorpt_coefficient_mu 14.538
_exptl_absorpt_correction_T_max 0.483
_exptl_absorpt_correction_T_min 0.064
_exptl_absorpt_correction_type multi-scan
_exptl_absorpt_process_details 'Sadabs (Sheldrick,1996)'
_exptl_crystal_colour Colorless
_exptl_crystal_density_diffrn 1.947
_exptl_crystal_density_method 'not measured'
_exptl_crystal_description block
_exptl_crystal_F_000 1640
_exptl_crystal_size_max 0.30
_exptl_crystal_size_mid 0.07
_exptl_crystal_size_min 0.05
_refine_diff_density_max 1.365
_refine_diff_density_min -0.775
_refine_diff_density_rms 0.177
_refine_ls_extinction_method none
_refine_ls_goodness_of_fit_ref 0.975
_refine_ls_hydrogen_treatment constr
_refine_ls_matrix_type full
_refine_ls_number_parameters 354
_refine_ls_number_reflns 5458
_refine_ls_number_restraints 0
_refine_ls_restrained_S_all 0.975
_refine_ls_R_factor_all 0.0669
_refine_ls_R_factor_gt 0.0561
_refine_ls_shift/su_max 0.001
_refine_ls_shift/su_mean 0.000
_refine_ls_structure_factor_coef Fsqd
_refine_ls_weighting_details 'calc w=1/[\s^2^(Fo^2^)+(0.0948P)^2^] where P=(Fo^2^+2Fc^2^)/3'
_refine_ls_weighting_scheme calc
_refine_ls_wR_factor_gt 0.1366
_refine_ls_wR_factor_ref 0.1433
_reflns_number_gt 4210
_reflns_number_total 5458
_reflns_threshold_expression I>2\s(I)
_cod_data_source_file ic050617nsi20050421_105319.cif
_cod_data_source_block Complex7
_cod_depositor_comments
;
The following automatic conversions were performed:
'_symmetry_cell_setting' value 'Monoclinic' changed to 'monoclinic'
according to '/home/saulius/struct/CIF-dictionaries/cif_core.dic'
dictionary named 'cif_core.dic' version 2.4.1 from
2010-06-29.

'_geom_angle_publ_flag' value 'Y' changed to 'y' according to
'/home/saulius/struct/CIF-dictionaries/cif_core.dic' dictionary named
'cif_core.dic' version 2.4.1 from 2010-06-29 (79
times).

'_geom_bond_publ_flag' value 'Y' changed to 'y' according to
'/home/saulius/struct/CIF-dictionaries/cif_core.dic' dictionary named
'cif_core.dic' version 2.4.1 from 2010-06-29 (47 times).

Automatic conversion script
Id: cif_fix_enum 1527 2010-12-29 10:47:43Z saulius 
;
_cod_database_code 4309831

loop_
_symmetry_equiv_pos_as_xyz
'x, y, z'
'-x+1/2, y+1/2, -z+1/2'
'-x, -y, -z'
'x-1/2, -y-1/2, z-1/2'

loop_
_atom_site_label
_atom_site_type_symbol
_atom_site_fract_x
_atom_site_fract_y
_atom_site_fract_z
_atom_site_U_iso_or_equiv
_atom_site_adp_type
_atom_site_occupancy
_atom_site_symmetry_multiplicity
_atom_site_calc_flag
_atom_site_refinement_flags
_atom_site_disorder_assembly
_atom_site_disorder_group
Ag1 Ag 0.34692(5) 0.228131(16) -0.03996(3) 0.04934(15) Uani 1 1 d . . .
Ag2 Ag 0.38978(5) 0.268462(16) 0.26580(3) 0.04992(15) Uani 1 1 d . . .
S1 S 0.23571(15) 0.28277(5) 0.09997(9) 0.0422(3) Uani 1 1 d . . .
S2 S -0.31078(15) 0.29607(5) 0.30641(9) 0.0415(3) Uani 1 1 d . . .
S3 S 0.5281(2) 0.13967(6) 0.13498(11) 0.0561(3) Uani 1 1 d . . .
S4 S 0.65439(18) 0.30790(5) -0.09070(10) 0.0513(3) Uani 1 1 d . . .
F1 F 0.4050(6) 0.05318(18) 0.2140(3) 0.0850(13) Uani 1 1 d . . .
F2 F 0.2445(7) 0.0996(3) 0.1226(6) 0.144(3) Uani 1 1 d . . .
F3 F 0.4181(8) 0.04795(19) 0.0630(4) 0.111(2) Uani 1 1 d . . .
F4 F 0.5623(6) 0.40664(18) -0.0462(4) 0.0961(15) Uani 1 1 d . . .
F5 F 0.7945(6) 0.3842(2) 0.0135(4) 0.0947(15) Uani 1 1 d . . .
F6 F 0.7629(8) 0.4052(2) -0.1319(4) 0.115(2) Uani 1 1 d . . .
O31 O 0.4802(9) 0.1761(2) 0.2063(4) 0.098(2) Uani 1 1 d . . .
O32 O 0.5080(6) 0.15949(18) 0.0371(3) 0.0670(12) Uani 1 1 d . . .
O33 O 0.6783(7) 0.1137(3) 0.1588(4) 0.0908(18) Uani 1 1 d . . .
O41 O 0.5792(6) 0.2890(2) -0.0075(4) 0.0762(14) Uani 1 1 d . . .
O42 O 0.5549(8) 0.3085(3) -0.1763(5) 0.0998(19) Uani 1 1 d . . .
O43 O 0.8110(6) 0.2847(2) -0.1011(4) 0.0681(12) Uani 1 1 d . . .
O7 O 0.2676(6) 0.3507(2) 0.3383(3) 0.0709(12) Uani 1 1 d . . .
C1 C 0.3899(9) 0.0822(3) 0.1340(5) 0.0710(19) Uani 1 1 d . . .
C2 C 0.6953(9) 0.3802(3) -0.0642(6) 0.0686(18) Uani 1 1 d . . .
C3 C 0.2586(14) 0.4378(3) 0.4121(7) 0.108(3) Uani 1 1 d . . .
H3A H 0.1615 0.4428 0.3715 0.162 Uiso 1 1 calc R . .
H3B H 0.3401 0.4626 0.3915 0.162 Uiso 1 1 calc R . .
H3C H 0.2381 0.4459 0.4780 0.162 Uiso 1 1 calc R . .
C4 C 0.3137(8) 0.3796(3) 0.4049(5) 0.0595(15) Uani 1 1 d . . .
C5 C 0.4247(11) 0.3587(4) 0.4847(5) 0.086(2) Uani 1 1 d . . .
H5A H 0.4637 0.3224 0.4683 0.128 Uiso 1 1 calc R . .
H5B H 0.3687 0.3562 0.5428 0.128 Uiso 1 1 calc R . .
H5C H 0.5138 0.3840 0.4947 0.128 Uiso 1 1 calc R . .
C11 C 0.2062(6) 0.3511(2) 0.0537(4) 0.0446(11) Uani 1 1 d . . .
C12 C 0.2044(7) 0.3963(2) 0.1143(5) 0.0539(13) Uani 1 1 d . . .
H12 H 0.2176 0.3912 0.1810 0.065 Uiso 1 1 calc R . .
C13 C 0.1836(8) 0.4486(3) 0.0773(6) 0.0688(18) Uani 1 1 d . . .
H13 H 0.1800 0.4791 0.1187 0.083 Uiso 1 1 calc R . .
C14 C 0.1675(8) 0.4564(3) -0.0221(5) 0.0657(17) Uani 1 1 d . . .
H14 H 0.1573 0.4923 -0.0477 0.079 Uiso 1 1 calc R . .
C15 C 0.1667(8) 0.4112(3) -0.0819(5) 0.0615(15) Uani 1 1 d . . .
H15 H 0.1519 0.4162 -0.1486 0.074 Uiso 1 1 calc R . .
C16 C 0.1872(7) 0.3588(2) -0.0448(4) 0.0533(13) Uani 1 1 d . . .
H16 H 0.1885 0.3282 -0.0862 0.064 Uiso 1 1 calc R . .
C17 C 0.0329(6) 0.2609(2) 0.1198(4) 0.0454(11) Uani 1 1 d . . .
H17A H -0.0322 0.2641 0.0592 0.054 Uiso 1 1 calc R . .
H17B H 0.0351 0.2217 0.1381 0.054 Uiso 1 1 calc R . .
C18 C -0.0464(6) 0.2933(2) 0.1955(4) 0.0444(11) Uani 1 1 d . . .
H18A H -0.0588 0.3320 0.1759 0.053 Uiso 1 1 calc R . .
H18B H 0.0190 0.2920 0.2562 0.053 Uiso 1 1 calc R . .
C19 C -0.2098(6) 0.2675(2) 0.2081(4) 0.0441(11) Uani 1 1 d . . .
H19A H -0.1963 0.2276 0.2183 0.053 Uiso 1 1 calc R . .
H19B H -0.2771 0.2726 0.1488 0.053 Uiso 1 1 calc R . .
C21 C -0.3064(6) 0.3686(2) 0.2860(4) 0.0457(11) Uani 1 1 d . . .
C22 C -0.3984(8) 0.3912(2) 0.2099(5) 0.0566(14) Uani 1 1 d . . .
H22 H -0.4567 0.3681 0.1664 0.068 Uiso 1 1 calc R . .
C23 C -0.4041(9) 0.4483(3) 0.1982(5) 0.0653(16) Uani 1 1 d . . .
H23 H -0.4673 0.4635 0.1467 0.078 Uiso 1 1 calc R . .
C24 C -0.3188(9) 0.4828(3) 0.2607(5) 0.0657(17) Uani 1 1 d . . .
H24 H -0.3231 0.5214 0.2525 0.079 Uiso 1 1 calc R . .
C25 C -0.2272(10) 0.4597(3) 0.3353(5) 0.076(2) Uani 1 1 d . . .
H25 H -0.1670 0.4829 0.3779 0.091 Uiso 1 1 calc R . .
C26 C -0.2212(9) 0.4028(3) 0.3495(5) 0.0619(16) Uani 1 1 d . . .
H26 H -0.1597 0.3878 0.4018 0.074 Uiso 1 1 calc R . .

loop_
_atom_site_aniso_label
_atom_site_aniso_U_11
_atom_site_aniso_U_22
_atom_site_aniso_U_33
_atom_site_aniso_U_23
_atom_site_aniso_U_13
_atom_site_aniso_U_12
Ag1 0.0578(3) 0.0438(2) 0.0466(2) -0.00326(15) 0.00527(17) -0.00189(15)
Ag2 0.0500(3) 0.0448(2) 0.0552(3) 0.00007(16) 0.00542(17) -0.00330(15)
S1 0.0462(7) 0.0394(6) 0.0414(6) 0.0002(5) 0.0067(5) 0.0031(4)
S2 0.0438(7) 0.0371(5) 0.0440(6) 0.0007(4) 0.0062(5) -0.0026(4)
S3 0.0724(10) 0.0391(6) 0.0564(8) 0.0000(5) 0.0021(7) -0.0024(6)
S4 0.0568(8) 0.0420(6) 0.0548(8) -0.0050(5) 0.0024(6) -0.0049(5)
F1 0.128(4) 0.062(2) 0.066(2) 0.0084(19) 0.014(2) -0.027(2)
F2 0.069(4) 0.171(7) 0.189(7) 0.062(6) -0.021(4) -0.027(4)
F3 0.203(6) 0.060(2) 0.069(3) -0.011(2) 0.004(3) -0.039(3)
F4 0.084(3) 0.058(2) 0.147(5) -0.020(3) 0.016(3) 0.013(2)
F5 0.086(3) 0.092(3) 0.105(4) -0.041(3) -0.001(3) -0.018(2)
F6 0.155(5) 0.065(3) 0.130(5) 0.019(3) 0.055(4) -0.023(3)
O31 0.167(6) 0.049(3) 0.082(4) -0.012(3) 0.035(4) -0.004(3)
O32 0.083(3) 0.053(2) 0.064(3) 0.010(2) 0.001(2) 0.006(2)
O33 0.069(3) 0.119(5) 0.083(4) 0.033(3) 0.000(3) 0.012(3)
O41 0.078(3) 0.069(3) 0.084(4) 0.009(3) 0.022(3) -0.015(2)
O42 0.095(4) 0.104(5) 0.095(4) -0.027(4) -0.029(3) -0.001(4)
O43 0.074(3) 0.061(3) 0.071(3) -0.014(2) 0.014(2) 0.005(2)
O7 0.086(3) 0.066(3) 0.060(3) -0.010(2) 0.003(2) 0.017(2)
C1 0.076(5) 0.064(4) 0.073(5) 0.005(3) -0.003(3) -0.015(3)
C2 0.073(5) 0.051(3) 0.085(5) -0.006(3) 0.023(4) -0.006(3)
C3 0.166(10) 0.060(5) 0.102(7) -0.001(5) 0.027(7) 0.030(6)
C4 0.072(4) 0.048(3) 0.061(4) 0.001(3) 0.021(3) 0.008(3)
C5 0.096(6) 0.100(6) 0.060(4) -0.003(4) -0.001(4) 0.031(5)
C11 0.040(3) 0.044(3) 0.049(3) 0.003(2) 0.004(2) -0.002(2)
C12 0.061(4) 0.047(3) 0.054(3) -0.002(2) 0.001(3) 0.007(2)
C13 0.077(5) 0.043(3) 0.086(5) -0.004(3) 0.002(4) 0.003(3)
C14 0.066(4) 0.048(3) 0.083(5) 0.015(3) 0.004(3) 0.004(3)
C15 0.066(4) 0.063(4) 0.056(4) 0.018(3) 0.005(3) 0.002(3)
C16 0.058(3) 0.053(3) 0.050(3) 0.003(2) 0.007(2) 0.005(2)
C17 0.045(3) 0.043(2) 0.049(3) 0.000(2) 0.008(2) -0.002(2)
C18 0.047(3) 0.042(2) 0.044(3) -0.004(2) 0.003(2) -0.005(2)
C19 0.046(3) 0.045(3) 0.041(3) 0.000(2) 0.004(2) -0.003(2)
C21 0.045(3) 0.043(3) 0.050(3) 0.001(2) 0.010(2) -0.005(2)
C22 0.065(4) 0.047(3) 0.057(3) 0.003(2) -0.005(3) -0.011(2)
C23 0.078(4) 0.050(3) 0.067(4) 0.013(3) -0.003(3) -0.003(3)
C24 0.085(5) 0.042(3) 0.072(4) 0.006(3) 0.011(3) -0.008(3)
C25 0.110(6) 0.048(3) 0.068(4) -0.005(3) -0.012(4) -0.018(4)
C26 0.088(5) 0.046(3) 0.050(3) 0.002(2) -0.009(3) -0.009(3)

loop_
_atom_type_symbol
_atom_type_description
_atom_type_scat_dispersion_real
_atom_type_scat_dispersion_imag
_atom_type_scat_source
C C 0.0181 0.0091 'International Tables Vol C Tables 4.2.6.8 and 6.1.1.4'
H H 0.0000 0.0000 'International Tables Vol C Tables 4.2.6.8 and 6.1.1.4'
O O 0.0492 0.0322 'International Tables Vol C Tables 4.2.6.8 and 6.1.1.4'
F F 0.0727 0.0534 'International Tables Vol C Tables 4.2.6.8 and 6.1.1.4'
S S 0.3331 0.5567 'International Tables Vol C Tables 4.2.6.8 and 6.1.1.4'
Ag Ag 0.1306 4.2820 'International Tables Vol C Tables 4.2.6.8 and 6.1.1.4'

loop_
_geom_angle_atom_site_label_1
_geom_angle_atom_site_label_2
_geom_angle_atom_site_label_3
_geom_angle_site_symmetry_1
_geom_angle_site_symmetry_2
_geom_angle_site_symmetry_3
_geom_angle
_geom_angle_publ_flag
O32 AG1 O41 . . . 84.91(18) y
O32 AG1 S2 . . 4_665 118.70(12) y
O41 AG1 S2 . . 4_665 131.42(13) y
O32 AG1 S1 . . . 103.88(12) y
O41 AG1 S1 . . . 83.11(13) y
S2 AG1 S1 4_665 . . 124.58(4) y
O43 AG2 O7 4_566 . . 88.09(17) y
O43 AG2 O31 4_566 . . 83.59(18) y
O7 AG2 O31 . . . 170.56(19) y
O43 AG2 S1 4_566 . . 128.14(13) y
O7 AG2 S1 . . . 93.60(12) y
O31 AG2 S1 . . . 88.07(16) y
O43 AG2 S2 4_566 . 1_655 106.30(13) y
O7 AG2 S2 . . 1_655 97.26(13) y
O31 AG2 S2 . . 1_655 89.38(17) y
S1 AG2 S2 . . 1_655 124.75(4) y
C11 S1 C17 . . . 102.4(2) y
C11 S1 AG1 . . . 104.26(18) y
C17 S1 AG1 . . . 110.95(18) y
C11 S1 AG2 . . . 119.65(19) y
C17 S1 AG2 . . . 103.87(19) y
AG1 S1 AG2 . . . 114.99(5) y
C21 S2 C19 . . . 103.9(2) y
C21 S2 AG1 . . 4_566 110.54(19) y
C19 S2 AG1 . . 4_566 108.28(18) y
C21 S2 AG2 . . 1_455 104.22(18) y
C19 S2 AG2 . . 1_455 103.47(18) y
AG1 S2 AG2 4_566 . 1_455 124.51(5) y
O31 S3 O33 . . . 113.6(4) y
O31 S3 O32 . . . 116.2(3) y
O33 S3 O32 . . . 114.1(3) y
O31 S3 C1 . . . 105.6(4) y
O33 S3 C1 . . . 102.9(4) y
O32 S3 C1 . . . 102.3(3) y
O42 S4 O41 . . . 114.9(4) y
O42 S4 O43 . . . 114.1(4) y
O41 S4 O43 . . . 114.3(3) y
O42 S4 C2 . . . 104.9(4) y
O41 S4 C2 . . . 103.2(3) y
O43 S4 C2 . . . 103.4(3) y
S3 O31 AG2 . . . 153.5(4) y
S3 O32 AG1 . . . 133.7(3) y
S4 O41 AG1 . . . 115.4(3) y
S4 O43 AG2 . . 4_665 126.0(3) y
C4 O7 AG2 . . . 131.1(5) y
F2 C1 F1 . . . 108.2(7) y
F2 C1 F3 . . . 109.1(7) y
F1 C1 F3 . . . 106.9(7) y
F2 C1 S3 . . . 110.8(6) y
F1 C1 S3 . . . 112.1(5) y
F3 C1 S3 . . . 109.6(5) y
F6 C2 F5 . . . 106.5(6) y
F6 C2 F4 . . . 109.6(7) y
F5 C2 F4 . . . 107.5(6) y
F6 C2 S4 . . . 112.8(5) y
F5 C2 S4 . . . 109.7(5) y
F4 C2 S4 . . . 110.6(5) y
C4 C3 H3A . . . 109.5 ?
C4 C3 H3B . . . 109.5 ?
H3A C3 H3B . . . 109.5 ?
C4 C3 H3C . . . 109.5 ?
H3A C3 H3C . . . 109.5 ?
H3B C3 H3C . . . 109.5 ?
O7 C4 C3 . . . 121.0(7) y
O7 C4 C5 . . . 122.2(6) y
C3 C4 C5 . . . 116.9(7) y
C4 C5 H5A . . . 109.5 ?
C4 C5 H5B . . . 109.5 ?
H5A C5 H5B . . . 109.5 ?
C4 C5 H5C . . . 109.5 ?
H5A C5 H5C . . . 109.5 ?
H5B C5 H5C . . . 109.5 ?
C12 C11 C16 . . . 119.8(5) y
C12 C11 S1 . . . 121.0(4) y
C16 C11 S1 . . . 119.2(4) y
C13 C12 C11 . . . 120.1(6) y
C13 C12 H12 . . . 119.9 ?
C11 C12 H12 . . . 119.9 ?
C12 C13 C14 . . . 120.1(6) y
C12 C13 H13 . . . 120 ?
C14 C13 H13 . . . 120 ?
C15 C14 C13 . . . 119.5(6) y
C15 C14 H14 . . . 120.2 ?
C13 C14 H14 . . . 120.2 ?
C16 C15 C14 . . . 120.4(6) y
C16 C15 H15 . . . 119.8 ?
C14 C15 H15 . . . 119.8 ?
C15 C16 C11 . . . 120.1(6) y
C15 C16 H16 . . . 120 ?
C11 C16 H16 . . . 120 ?
C18 C17 S1 . . . 114.8(4) y
C18 C17 H17A . . . 108.6 ?
S1 C17 H17A . . . 108.6 ?
C18 C17 H17B . . . 108.6 ?
S1 C17 H17B . . . 108.6 ?
H17A C17 H17B . . . 107.5 ?
C17 C18 C19 . . . 108.3(4) y
C17 C18 H18A . . . 110 ?
C19 C18 H18A . . . 110 ?
C17 C18 H18B . . . 110 ?
C19 C18 H18B . . . 110 ?
H18A C18 H18B . . . 108.4 ?
C18 C19 S2 . . . 114.0(4) y
C18 C19 H19A . . . 108.8 ?
S2 C19 H19A . . . 108.8 ?
C18 C19 H19B . . . 108.8 ?
S2 C19 H19B . . . 108.8 ?
H19A C19 H19B . . . 107.7 ?
C26 C21 C22 . . . 119.9(5) y
C26 C21 S2 . . . 120.2(5) y
C22 C21 S2 . . . 119.7(4) y
C21 C22 C23 . . . 119.7(6) y
C21 C22 H22 . . . 120.2 ?
C23 C22 H22 . . . 120.2 ?
C24 C23 C22 . . . 121.0(6) y
C24 C23 H23 . . . 119.5 ?
C22 C23 H23 . . . 119.5 ?
C25 C24 C23 . . . 118.5(6) y
C25 C24 H24 . . . 120.7 ?
C23 C24 H24 . . . 120.7 ?
C24 C25 C26 . . . 121.6(6) y
C24 C25 H25 . . . 119.2 ?
C26 C25 H25 . . . 119.2 ?
C21 C26 C25 . . . 119.3(6) y
C21 C26 H26 . . . 120.4 ?
C25 C26 H26 . . . 120.4 ?

loop_
_geom_bond_atom_site_label_1
_geom_bond_atom_site_label_2
_geom_bond_site_symmetry_1
_geom_bond_site_symmetry_2
_geom_bond_distance
_geom_bond_publ_flag
Ag1 O32 . . 2.356(4) y
Ag1 O41 . . 2.463(5) y
Ag1 S2 . 4_665 2.5163(13) y
Ag1 S1 . . 2.5898(13) y
Ag2 O43 . 4_566 2.393(4) y
Ag2 O7 . . 2.486(4) y
Ag2 O31 . . 2.518(5) y
Ag2 S1 . . 2.6020(14) y
Ag2 S2 . 1_655 2.6314(13) y
S1 C11 . . 1.784(5) y
S1 C17 . . 1.827(5) y
S2 C21 . . 1.778(5) y
S2 C19 . . 1.804(5) y
S2 Ag1 . 4_566 2.5163(13) y
S2 Ag2 . 1_455 2.6314(13) y
S3 O31 . . 1.411(5) y
S3 O33 . . 1.430(6) y
S3 O32 . . 1.450(5) y
S3 C1 . . 1.811(7) y
S4 O42 . . 1.413(6) y
S4 O41 . . 1.438(5) y
S4 O43 . . 1.450(5) y
S4 C2 . . 1.814(7) y
F1 C1 . . 1.321(8) y
F2 C1 . . 1.293(9) y
F3 C1 . . 1.327(9) y
F4 C2 . . 1.328(8) y
F5 C2 . . 1.328(9) y
F6 C2 . . 1.289(8) y
O43 Ag2 . 4_665 2.393(4) y
O7 C4 . . 1.208(8) y
C3 C4 . . 1.485(9) y
C3 H3a . . 0.97 ?
C3 H3b . . 0.97 ?
C3 H3c . . 0.97 ?
C4 C5 . . 1.493(10) y
C5 H5a . . 0.97 ?
C5 H5b . . 0.97 ?
C5 H5c . . 0.97 ?
C11 C12 . . 1.384(8) y
C11 C16 . . 1.390(8) y
C12 C13 . . 1.371(9) y
C12 H12 . . 0.94 ?
C13 C14 . . 1.402(11) y
C13 H13 . . 0.94 ?
C14 C15 . . 1.376(10) y
C14 H14 . . 0.94 ?
C15 C16 . . 1.375(8) y
C15 H15 . . 0.94 ?
C16 H16 . . 0.94 ?
C17 C18 . . 1.509(7) y
C17 H17a . . 0.98 ?
C17 H17b . . 0.98 ?
C18 C19 . . 1.531(7) y
C18 H18a . . 0.98 ?
C18 H18b . . 0.98 ?
C19 H19a . . 0.98 ?
C19 H19b . . 0.98 ?
C21 C26 . . 1.377(8) y
C21 C22 . . 1.385(8) y
C22 C23 . . 1.388(8) y
C22 H22 . . 0.94 ?
C23 C24 . . 1.376(10) y
C23 H23 . . 0.94 ?
C24 C25 . . 1.374(10) y
C24 H24 . . 0.94 ?
C25 C26 . . 1.390(9) y
C25 H25 . . 0.94 ?
C26 H26 . . 0.94 ?

loop_
_geom_torsion_atom_site_label_1
_geom_torsion_atom_site_label_2
_geom_torsion_atom_site_label_3
_geom_torsion_atom_site_label_4
_geom_torsion_site_symmetry_1
_geom_torsion_site_symmetry_2
_geom_torsion_site_symmetry_3
_geom_torsion_site_symmetry_4
_geom_torsion
_geom_torsion_publ_flag
O32 AG1 S1 C11 . . . . 150.6(2) ?
O41 AG1 S1 C11 . . . . 67.6(2) ?
S2 AG1 S1 C11 4_665 . . . -68.96(19) ?
O32 AG1 S1 C17 . . . . -99.9(2) ?
O41 AG1 S1 C17 . . . . 177.1(2) ?
S2 AG1 S1 C17 4_665 . . . 40.6(2) ?
O32 AG1 S1 AG2 . . . . 17.62(13) ?
O41 AG1 S1 AG2 . . . . -65.37(14) ?
S2 AG1 S1 AG2 4_665 . . . 158.07(5) ?
O43 AG2 S1 C11 4_566 . . . 129.4(2) ?
O7 AG2 S1 C11 . . . . 39.0(2) ?
O31 AG2 S1 C11 . . . . -150.3(3) ?
S2 AG2 S1 C11 1_655 . . . -62.4(2) ?
O43 AG2 S1 C17 4_566 . . . 16.1(2) ?
O7 AG2 S1 C17 . . . . -74.3(2) ?
O31 AG2 S1 C17 . . . . 96.4(2) ?
S2 AG2 S1 C17 1_655 . . . -175.66(17) ?
O43 AG2 S1 AG1 4_566 . . . -105.29(16) ?
O7 AG2 S1 AG1 . . . . 164.32(13) ?
O31 AG2 S1 AG1 . . . . -24.99(15) ?
S2 AG2 S1 AG1 1_655 . . . 62.91(7) ?
O33 S3 O31 AG2 . . . . 125.3(10) ?
O32 S3 O31 AG2 . . . . -10.2(12) ?
C1 S3 O31 AG2 . . . . -122.7(9) ?
O43 AG2 O31 S3 4_566 . . . 162.0(10) ?
S1 AG2 O31 S3 . . . . 34.2(10) ?
S2 AG2 O31 S3 1_655 . . . -90.6(10) ?
O31 S3 O32 AG1 . . . . -21.3(6) ?
O33 S3 O32 AG1 . . . . -156.4(4) ?
C1 S3 O32 AG1 . . . . 93.2(4) ?
O41 AG1 O32 S3 . . . . 93.6(4) ?
S2 AG1 O32 S3 4_665 . . . -131.3(4) ?
S1 AG1 O32 S3 . . . . 12.0(4) ?
O42 S4 O41 AG1 . . . . 24.2(5) ?
O43 S4 O41 AG1 . . . . -110.6(3) ?
C2 S4 O41 AG1 . . . . 137.8(3) ?
O32 AG1 O41 S4 . . . . 113.6(3) ?
S2 AG1 O41 S4 4_665 . . . -10.7(4) ?
S1 AG1 O41 S4 . . . . -141.7(3) ?
O42 S4 O43 AG2 . . . 4_665 -14.3(5) ?
O41 S4 O43 AG2 . . . 4_665 120.9(4) ?
C2 S4 O43 AG2 . . . 4_665 -127.6(4) ?
O43 AG2 O7 C4 4_566 . . . 76.4(6) ?
S1 AG2 O7 C4 . . . . -155.5(6) ?
S2 AG2 O7 C4 1_655 . . . -29.7(6) ?
O31 S3 C1 F2 . . . . 54.3(7) ?
O33 S3 C1 F2 . . . . 173.7(6) ?
O32 S3 C1 F2 . . . . -67.7(7) ?
O31 S3 C1 F1 . . . . -66.6(7) ?
O33 S3 C1 F1 . . . . 52.8(7) ?
O32 S3 C1 F1 . . . . 171.3(6) ?
O31 S3 C1 F3 . . . . 174.8(6) ?
O33 S3 C1 F3 . . . . -65.8(6) ?
O32 S3 C1 F3 . . . . 52.8(6) ?
O42 S4 C2 F6 . . . . -58.8(7) ?
O41 S4 C2 F6 . . . . -179.5(6) ?
O43 S4 C2 F6 . . . . 61.1(7) ?
O42 S4 C2 F5 . . . . -177.3(5) ?
O41 S4 C2 F5 . . . . 62.0(5) ?
O43 S4 C2 F5 . . . . -57.4(5) ?
O42 S4 C2 F4 . . . . 64.3(7) ?
O41 S4 C2 F4 . . . . -56.4(6) ?
O43 S4 C2 F4 . . . . -175.8(6) ?
AG2 O7 C4 C3 . . . . 155.0(6) ?
AG2 O7 C4 C5 . . . . -26.5(10) ?
C17 S1 C11 C12 . . . . 88.3(5) ?
AG1 S1 C11 C12 . . . . -156.0(4) ?
AG2 S1 C11 C12 . . . . -25.7(5) ?
C17 S1 C11 C16 . . . . -92.7(5) ?
AG1 S1 C11 C16 . . . . 23.0(5) ?
AG2 S1 C11 C16 . . . . 153.2(4) ?
C16 C11 C12 C13 . . . . 0.2(9) ?
S1 C11 C12 C13 . . . . 179.2(5) ?
C11 C12 C13 C14 . . . . -1.4(9) ?
C12 C13 C14 C15 . . . . 2.4(10) ?
C13 C14 C15 C16 . . . . -2.3(10) ?
C14 C15 C16 C11 . . . . 1.1(10) ?
C12 C11 C16 C15 . . . . -0.1(9) ?
S1 C11 C16 C15 . . . . -179.1(5) ?
C11 S1 C17 C18 . . . . -65.2(5) ?
AG1 S1 C17 C18 . . . . -175.9(3) ?
AG2 S1 C17 C18 . . . . 60.0(4) ?
S1 C17 C18 C19 . . . . -176.2(4) ?
C17 C18 C19 S2 . . . . 172.9(4) ?
C21 S2 C19 C18 . . . . 52.0(5) ?
AG1 S2 C19 C18 4_566 . . . -65.5(4) ?
AG2 S2 C19 C18 1_455 . . . 160.6(4) ?
C19 S2 C21 C26 . . . . -114.6(5) ?
AG1 S2 C21 C26 4_566 . . . 1.4(6) ?
AG2 S2 C21 C26 1_455 . . . 137.4(5) ?
C19 S2 C21 C22 . . . . 70.2(5) ?
AG1 S2 C21 C22 4_566 . . . -173.9(4) ?
AG2 S2 C21 C22 1_455 . . . -37.9(5) ?
C26 C21 C22 C23 . . . . 0.0(1) ?
S2 C21 C22 C23 . . . . 175.3(5) ?
C21 C22 C23 C24 . . . . 0.5(11) ?
C22 C23 C24 C25 . . . . 0.1(11) ?
C23 C24 C25 C26 . . . . -1.0(12) ?
C22 C21 C26 C25 . . . . -0.9(10) ?
S2 C21 C26 C25 . . . . -176.1(6) ?
C24 C25 C26 C21 . . . . 1.5(11) ?
